data_7239781
loop_
_publ_author_name
'Jouaiti, Abdelaziz'
'Grosshans, Philippe'
'Kyritsakas, Nathalie'
'Ferlay, Sylvie'
'Henry, Marc'
'Hosseini, Mir Wais'

_publ_section_title
;
 Crystal formation of 1D coordination polymers based on chiral, achiral
 and racemic 1,2-cyclohexane scaffolds
;
_journal_issue 10
_journal_name_full CrystEngComm
_journal_page_first 1746
_journal_page_last 1753
_journal_paper_doi 10.1039/C9CE01781J
_journal_volume 22
_journal_year 2020
_chemical_formula_moiety 'C18 H18 Cl2 Hg N2 O4, C H Cl3'
_chemical_formula_sum 'C19 H19 Cl5 Hg N2 O4'
_chemical_formula_weight 717.20
_space_group_crystal_system monoclinic
_space_group_IT_number 14
_space_group_name_Hall '-P 2yn'
_space_group_name_H-M_alt 'P 1 21/n 1'
_atom_sites_solution_hydrogens geom
_audit_creation_method SHELXL-2014/6
_audit_update_record
;
2019-08-12 deposited with the CCDC.	2020-01-20 downloaded from the CCDC.
;
_cell_angle_alpha 90
_cell_angle_beta 100.554(10)
_cell_angle_gamma 90
_cell_formula_units_Z 4
_cell_length_a 11.6797(13)
_cell_length_b 12.746(2)
_cell_length_c 16.331(2)
_cell_measurement_reflns_used 4254
_cell_measurement_temperature 173(2)
_cell_measurement_theta_max 27.
_cell_measurement_theta_min 2.5
_cell_volume 2390.1(6)
_computing_molecular_graphics 'Bruker SHELXTL'
_computing_publication_material 'Bruker SHELXTL'
_computing_structure_refinement 'SHELXL-2014/6 (Sheldrick, 2014)'
_diffrn_ambient_temperature 173(2)
_diffrn_measured_fraction_theta_full 0.973
_diffrn_measured_fraction_theta_max 0.945
_diffrn_measurement_device_type 'CCD area detector'
_diffrn_measurement_method 'phi and omega scans'
_diffrn_radiation_type MoK\a
_diffrn_radiation_wavelength 0.71073
_diffrn_reflns_av_R_equivalents 0.0750
_diffrn_reflns_av_unetI/netI 0.0920
_diffrn_reflns_Laue_measured_fraction_full 0.973
_diffrn_reflns_Laue_measured_fraction_max 0.945
_diffrn_reflns_limit_h_max 15
_diffrn_reflns_limit_h_min 0
_diffrn_reflns_limit_k_max 16
_diffrn_reflns_limit_k_min 0
_diffrn_reflns_limit_l_max 18
_diffrn_reflns_limit_l_min -18
_diffrn_reflns_number 5182
_diffrn_reflns_point_group_measured_fraction_full 0.973
_diffrn_reflns_point_group_measured_fraction_max 0.945
_diffrn_reflns_theta_full 25.242
_diffrn_reflns_theta_max 27.470
_diffrn_reflns_theta_min 2.387
_diffrn_source 'fine-focus sealed tube'
_exptl_absorpt_coefficient_mu 7.027
_exptl_absorpt_correction_T_max 0.489
_exptl_absorpt_correction_T_min 0.461
_exptl_absorpt_correction_type multi-scan
_exptl_absorpt_process_details sadabs
_exptl_crystal_colour colorless
_exptl_crystal_density_diffrn 1.993
_exptl_crystal_density_meas ?
_exptl_crystal_description prism
_exptl_crystal_F_000 1376
_exptl_crystal_size_max 0.130
_exptl_crystal_size_mid 0.120
_exptl_crystal_size_min 0.120
_refine_diff_density_max 1.311
_refine_diff_density_min -1.158
_refine_diff_density_rms 0.191
_refine_ls_extinction_method none
_refine_ls_goodness_of_fit_ref 0.823
_refine_ls_hydrogen_treatment constr
_refine_ls_matrix_type full
_refine_ls_number_parameters 256
_refine_ls_number_reflns 5182
_refine_ls_number_restraints 0
_refine_ls_restrained_S_all 0.823
_refine_ls_R_factor_all 0.1137
_refine_ls_R_factor_gt 0.0477
_refine_ls_shift/su_max 0.003
_refine_ls_shift/su_mean 0.002
_refine_ls_structure_factor_coef Fsqd
_refine_ls_weighting_details 'w=1/[\s^2^(Fo^2^)+(0.0102P)^2^+11.6797P] where P=(Fo^2^+2Fc^2^)/3'
_refine_ls_weighting_scheme calc
_refine_ls_wR_factor_gt 0.0862
_refine_ls_wR_factor_ref 0.1085
_reflns_Friedel_coverage 0.000
_reflns_number_gt 2913
_reflns_number_total 5182
_reflns_threshold_expression 'I > 2\s(I)'
_cod_data_source_file c9ce01781j2.cif
_cod_data_source_block e1450
_cod_depositor_comments
;
The following automatic conversions were performed:

data item '_exptl_crystal_density_meas' value 'none' was changed to
'?' -- the value is perceived as not measured.

Automatic conversion script
Id: cif_fix_values 7556 2019-12-06 15:28:31Z antanas 

 Adding full bibliography for 7239780--7239783.cif.

 Adding full bibliography for 7239780--7239783.cif.
;
_cod_original_sg_symbol_H-M 'P 21/n'
_cod_database_code 7239781
_shelx_space_group_comment
;
The symmetry employed for this shelxl refinement is uniquely defined
by the following loop, which should always be used as a source of
symmetry information in preference to the above space-group names.
They are only intended as comments.
;
_shelx_estimated_absorpt_t_min 0.462
_shelx_estimated_absorpt_t_max 0.486
_shelxl_version_number 2014/6

loop_
_space_group_symop_operation_xyz
'x, y, z'
'-x+1/2, y+1/2, -z+1/2'
'-x, -y, -z'
'x-1/2, -y-1/2, z-1/2'

loop_
_atom_site_label
_atom_site_type_symbol
_atom_site_fract_x
_atom_site_fract_y
_atom_site_fract_z
_atom_site_U_iso_or_equiv
_atom_site_adp_type
_atom_site_occupancy
_atom_site_site_symmetry_order
_atom_site_calc_flag
_atom_site_refinement_flags_posn
_atom_site_refinement_flags_adp
Hg Hg 0.16215(3) 1.38244(3) 0.71872(2) 0.03185(13) Uani 1 1 d . .
Cl1 Cl 0.0679(2) 1.35829(18) 0.83369(14) 0.0392(6) Uani 1 1 d . .
Cl2 Cl 0.1655(2) 1.4184(2) 0.57762(14) 0.0469(7) Uani 1 1 d . .
N1 N 0.3151(6) 1.2492(6) 0.7427(5) 0.0296(18) Uani 1 1 d . .
C1 C 0.3653(8) 1.2192(7) 0.6797(5) 0.032(2) Uani 1 1 d . .
H1 H 0.3341 1.2443 0.6254 0.039 Uiso 1 1 calc R U
C2 C 0.4601(7) 1.1537(7) 0.6895(5) 0.029(2) Uani 1 1 d . .
H2 H 0.4931 1.1335 0.6429 0.034 Uiso 1 1 calc R U
C3 C 0.5064(7) 1.1177(6) 0.7683(5) 0.0222(18) Uani 1 1 d . .
C4 C 0.4547(8) 1.1479(7) 0.8345(5) 0.032(2) Uani 1 1 d . .
H4 H 0.4834 1.1233 0.8893 0.038 Uiso 1 1 calc R U
C5 C 0.3610(8) 1.2143(7) 0.8185(5) 0.033(2) Uani 1 1 d . .
H5 H 0.3268 1.2367 0.8641 0.039 Uiso 1 1 calc R U
C6 C 0.6123(8) 1.0487(7) 0.7779(5) 0.0304(9) Uani 1 1 d . .
O1 O 0.6742(5) 1.0473(4) 0.7255(3) 0.0304(9) Uani 1 1 d . .
O2 O 0.6280(5) 0.9915(4) 0.8474(3) 0.0304(9) Uani 1 1 d . .
C7 C 0.7298(8) 0.9221(7) 0.8599(5) 0.030(2) Uani 1 1 d . .
H7 H 0.7370 0.8894 0.8054 0.037 Uiso 1 1 calc R U
C8 C 0.7099(8) 0.8372(7) 0.9195(5) 0.029(2) Uani 1 1 d . .
H8 H 0.6914 0.8684 0.9717 0.035 Uiso 1 1 calc R U
C9 C 0.8158(8) 0.7649(7) 0.9395(6) 0.039(2) Uani 1 1 d . .
H9A H 0.8028 0.7130 0.9820 0.047 Uiso 1 1 calc R U
H9B H 0.8250 0.7260 0.8887 0.047 Uiso 1 1 calc R U
C10 C 0.9266(8) 0.8263(7) 0.9717(5) 0.038(2) Uani 1 1 d . .
H10A H 0.9210 0.8595 1.0256 0.045 Uiso 1 1 calc R U
H10B H 0.9942 0.7780 0.9809 0.045 Uiso 1 1 calc R U
C11 C 0.9438(8) 0.9093(7) 0.9096(6) 0.039(2) Uani 1 1 d . .
H11A H 0.9547 0.8754 0.8570 0.046 Uiso 1 1 calc R U
H11B H 1.0150 0.9500 0.9315 0.046 Uiso 1 1 calc R U
C12 C 0.8384(7) 0.9838(7) 0.8922(5) 0.035(2) Uani 1 1 d . .
H12A H 0.8298 1.0207 0.9440 0.043 Uiso 1 1 calc R U
H12B H 0.8508 1.0370 0.8505 0.043 Uiso 1 1 calc R U
O3 O 0.6105(5) 0.7760(5) 0.8758(3) 0.0367(10) Uani 1 1 d . .
C13 C 0.5614(8) 0.7112(8) 0.9235(5) 0.0367(10) Uani 1 1 d . .
O4 O 0.5840(5) 0.7086(5) 0.9991(3) 0.0367(10) Uani 1 1 d . .
C14 C 0.4734(8) 0.6397(7) 0.8743(5) 0.031(2) Uani 1 1 d . .
C15 C 0.4048(7) 0.5801(7) 0.9156(5) 0.031(2) Uani 1 1 d . .
H15 H 0.4117 0.5859 0.9743 0.037 Uiso 1 1 calc R U
C16 C 0.3262(8) 0.5120(7) 0.8713(5) 0.036(2) Uani 1 1 d . .
H16 H 0.2793 0.4709 0.9008 0.043 Uiso 1 1 calc R U
N2 N 0.3122(6) 0.5005(5) 0.7899(4) 0.0303(18) Uani 1 1 d . .
C17 C 0.3791(8) 0.5593(7) 0.7487(5) 0.032(2) Uani 1 1 d . .
H17 H 0.3692 0.5528 0.6899 0.038 Uiso 1 1 calc R U
C18 C 0.4627(7) 0.6296(7) 0.7897(6) 0.032(2) Uani 1 1 d . .
H18 H 0.5105 0.6690 0.7598 0.038 Uiso 1 1 calc R U
C19 C 0.7248(8) 0.8719(7) 0.6126(5) 0.035(2) Uani 1 1 d . .
H19 H 0.6779 0.8703 0.6580 0.041 Uiso 1 1 calc R U
Cl3 Cl 0.6565(3) 0.9535(2) 0.52997(18) 0.0660(9) Uani 1 1 d . .
Cl4 Cl 0.8661(2) 0.9169(3) 0.65148(19) 0.0651(9) Uani 1 1 d . .
Cl5 Cl 0.7356(3) 0.7460(2) 0.5726(2) 0.0846(11) Uani 1 1 d . .

loop_
_atom_site_aniso_label
_atom_site_aniso_U_11
_atom_site_aniso_U_22
_atom_site_aniso_U_33
_atom_site_aniso_U_23
_atom_site_aniso_U_13
_atom_site_aniso_U_12
Hg 0.0276(2) 0.0336(2) 0.0329(2) -0.00164(19) 0.00183(14) 0.0022(2)
Cl1 0.0319(14) 0.0466(16) 0.0391(13) -0.0043(11) 0.0068(11) -0.0026(12)
Cl2 0.0559(18) 0.0523(16) 0.0315(13) 0.0025(11) 0.0049(12) 0.0117(14)
N1 0.014(4) 0.031(4) 0.045(5) -0.007(4) 0.009(4) -0.006(4)
C1 0.025(5) 0.037(6) 0.035(5) 0.001(4) 0.008(4) 0.001(5)
C2 0.024(5) 0.043(6) 0.015(4) -0.006(4) -0.005(4) -0.004(4)
C3 0.017(4) 0.023(4) 0.028(4) 0.000(4) 0.004(3) -0.004(4)
C4 0.031(6) 0.031(5) 0.030(5) 0.000(4) -0.007(4) -0.006(5)
C5 0.032(6) 0.041(6) 0.023(5) 0.019(4) -0.003(4) 0.014(5)
C6 0.026(2) 0.034(2) 0.029(2) -0.0013(17) 0.0019(17) 0.0057(19)
O1 0.026(2) 0.034(2) 0.029(2) -0.0013(17) 0.0019(17) 0.0057(19)
O2 0.026(2) 0.034(2) 0.029(2) -0.0013(17) 0.0019(17) 0.0057(19)
C7 0.027(6) 0.036(5) 0.028(5) 0.001(4) 0.006(4) -0.003(5)
C8 0.030(6) 0.029(5) 0.027(5) -0.007(4) -0.001(4) 0.007(5)
C9 0.034(6) 0.023(5) 0.057(7) 0.005(5) 0.002(5) 0.008(5)
C10 0.030(6) 0.032(6) 0.045(6) -0.006(4) -0.010(4) 0.001(5)
C11 0.026(5) 0.038(6) 0.048(6) -0.002(5) -0.006(5) -0.005(5)
C12 0.026(5) 0.036(6) 0.041(5) 0.005(5) -0.001(4) -0.005(5)
O3 0.038(3) 0.041(2) 0.026(2) 0.0059(19) -0.0067(18) 0.004(2)
C13 0.038(3) 0.041(2) 0.026(2) 0.0059(19) -0.0067(18) 0.004(2)
O4 0.038(3) 0.041(2) 0.026(2) 0.0059(19) -0.0067(18) 0.004(2)
C14 0.024(5) 0.044(6) 0.025(5) 0.001(4) 0.004(4) 0.007(5)
C15 0.024(5) 0.042(6) 0.023(5) -0.001(4) -0.008(4) 0.004(5)
C16 0.038(6) 0.038(6) 0.032(5) -0.002(5) 0.008(5) 0.000(5)
N2 0.030(5) 0.025(4) 0.034(4) 0.006(3) 0.002(4) 0.002(4)
C17 0.036(6) 0.032(5) 0.024(5) -0.003(4) -0.002(4) 0.012(5)
C18 0.021(5) 0.027(5) 0.047(6) -0.005(5) 0.006(4) 0.002(5)
C19 0.036(6) 0.029(5) 0.035(5) 0.000(4) -0.002(4) 0.004(5)
Cl3 0.078(2) 0.067(2) 0.0554(18) 0.0125(15) 0.0185(16) 0.0156(19)
Cl4 0.0378(17) 0.086(2) 0.073(2) -0.0316(17) 0.0146(15) -0.0219(16)
Cl5 0.067(2) 0.0475(19) 0.120(3) -0.0197(19) -0.035(2) 0.0043(17)

loop_
_atom_type_symbol
_atom_type_description
_atom_type_scat_dispersion_real
_atom_type_scat_dispersion_imag
_atom_type_scat_source
Hg Hg -2.3894 9.2266 'International Tables Vol C Tables 4.2.6.8 and 6.1.1.4'
Cl Cl 0.1484 0.1585 'International Tables Vol C Tables 4.2.6.8 and 6.1.1.4'
O O 0.0106 0.0060 'International Tables Vol C Tables 4.2.6.8 and 6.1.1.4'
N N 0.0061 0.0033 'International Tables Vol C Tables 4.2.6.8 and 6.1.1.4'
C C 0.0033 0.0016 'International Tables Vol C Tables 4.2.6.8 and 6.1.1.4'
H H 0.0000 0.0000 'International Tables Vol C Tables 4.2.6.8 and 6.1.1.4'

loop_
_geom_angle_atom_site_label_1
_geom_angle_atom_site_label_2
_geom_angle_atom_site_label_3
_geom_angle
_geom_angle_site_symmetry_1
_geom_angle_site_symmetry_3
Cl2 Hg Cl1 153.56(9) . .
Cl2 Hg N2 101.93(17) . 1_565
Cl1 Hg N2 95.77(16) . 1_565
Cl2 Hg N1 98.58(18) . .
Cl1 Hg N1 102.44(17) . .
N2 Hg N1 84.9(2) 1_565 .
C1 N1 C5 117.6(8) . .
C1 N1 Hg 119.3(6) . .
C5 N1 Hg 122.6(6) . .
N1 C1 C2 123.1(8) . .
N1 C1 H1 118.3 . .
C2 C1 H1 118.6 . .
C1 C2 C3 118.8(8) . .
C1 C2 H2 120.6 . .
C3 C2 H2 120.6 . .
C4 C3 C2 118.9(8) . .
C4 C3 C6 123.3(7) . .
C2 C3 C6 117.8(7) . .
C5 C4 C3 118.0(8) . .
C5 C4 H4 121.1 . .
C3 C4 H4 120.9 . .
N1 C5 C4 123.6(9) . .
N1 C5 H5 118.3 . .
C4 C5 H5 118.1 . .
O1 C6 O2 125.7(8) . .
O1 C6 C3 121.2(8) . .
O2 C6 C3 113.0(7) . .
C6 O2 C7 115.5(6) . .
O2 C7 C8 107.9(7) . .
O2 C7 C12 110.1(7) . .
C8 C7 C12 111.7(7) . .
O2 C7 H7 109.1 . .
C8 C7 H7 109.3 . .
C12 C7 H7 108.7 . .
O3 C8 C7 105.6(7) . .
O3 C8 C9 108.6(7) . .
C7 C8 C9 111.0(7) . .
O3 C8 H8 110.4 . .
C7 C8 H8 110.8 . .
C9 C8 H8 110.3 . .
C10 C9 C8 111.5(7) . .
C10 C9 H9A 109.5 . .
C8 C9 H9A 109.3 . .
C10 C9 H9B 109.1 . .
C8 C9 H9B 109.4 . .
H9A C9 H9B 107.9 . .
C11 C10 C9 109.8(7) . .
C11 C10 H10A 110.0 . .
C9 C10 H10A 109.6 . .
C11 C10 H10B 109.4 . .
C9 C10 H10B 109.7 . .
H10A C10 H10B 108.2 . .
C10 C11 C12 110.9(8) . .
C10 C11 H11A 109.6 . .
C12 C11 H11A 109.2 . .
C10 C11 H11B 109.5 . .
C12 C11 H11B 109.6 . .
H11A C11 H11B 108.0 . .
C7 C12 C11 109.7(7) . .
C7 C12 H12A 109.7 . .
C11 C12 H12A 109.6 . .
C7 C12 H12B 109.9 . .
C11 C12 H12B 109.8 . .
H12A C12 H12B 108.2 . .
C13 O3 C8 115.5(6) . .
O4 C13 O3 125.0(9) . .
O4 C13 C14 122.0(8) . .
O3 C13 C14 113.0(7) . .
C15 C14 C18 119.5(9) . .
C15 C14 C13 118.8(7) . .
C18 C14 C13 121.7(8) . .
C14 C15 C16 119.2(8) . .
C14 C15 H15 120.5 . .
C16 C15 H15 120.3 . .
N2 C16 C15 123.4(8) . .
N2 C16 H16 118.7 . .
C15 C16 H16 118.0 . .
C16 N2 C17 117.8(8) . .
C16 N2 Hg 119.7(6) . 1_545
C17 N2 Hg 122.5(6) . 1_545
N2 C17 C18 122.3(8) . .
N2 C17 H17 118.7 . .
C18 C17 H17 119.0 . .
C14 C18 C17 117.9(8) . .
C14 C18 H18 121.0 . .
C17 C18 H18 121.1 . .
Cl5 C19 Cl4 108.0(5) . .
Cl5 C19 Cl3 107.9(5) . .
Cl4 C19 Cl3 110.2(5) . .
Cl5 C19 H19 110.3 . .
Cl4 C19 H19 110.3 . .
Cl3 C19 H19 110.1 . .

loop_
_geom_bond_atom_site_label_1
_geom_bond_atom_site_label_2
_geom_bond_distance
_geom_bond_site_symmetry_2
Hg Cl2 2.357(2) .
Hg Cl1 2.364(2) .
Hg N2 2.437(7) 1_565
Hg N1 2.444(7) .
N1 C1 1.330(10) .
N1 C5 1.333(10) .
C1 C2 1.372(11) .
C1 H1 0.9500 .
C2 C3 1.381(10) .
C2 H2 0.9500 .
C3 C4 1.386(11) .
C3 C6 1.502(11) .
C4 C5 1.371(11) .
C4 H4 0.9500 .
C5 H5 0.9500 .
C6 O1 1.217(9) .
C6 O2 1.333(10) .
O2 C7 1.466(10) .
C7 C8 1.501(12) .
C7 C12 1.504(12) .
C7 H7 1.0000 .
C8 O3 1.471(10) .
C8 C9 1.529(12) .
C8 H8 1.0000 .
C9 C10 1.522(12) .
C9 H9A 0.9900 .
C9 H9B 0.9900 .
C10 C11 1.504(12) .
C10 H10A 0.9900 .
C10 H10B 0.9900 .
C11 C12 1.540(12) .
C11 H11A 0.9900 .
C11 H11B 0.9900 .
C12 H12A 0.9900 .
C12 H12B 0.9900 .
O3 C13 1.334(10) .
C13 O4 1.215(9) .
C13 C14 1.493(12) .
C14 C15 1.368(12) .
C14 C18 1.370(11) .
C15 C16 1.371(12) .
C15 H15 0.9500 .
C16 N2 1.318(10) .
C16 H16 0.9500 .
N2 C17 1.347(11) .
N2 Hg 2.437(7) 1_545
C17 C18 1.403(12) .
C17 H17 0.9500 .
C18 H18 0.9500 .
C19 Cl5 1.746(9) .
C19 Cl4 1.753(9) .
C19 Cl3 1.773(9) .
C19 H19 1.0000 .
